data_7154339
loop_
_publ_author_name
'Knight, Julian G.'
'Alnoman, Rua B.'
'Waddell, Paul G.'

_publ_section_title
;
 Synthesis of 3-aminoBODIPY dyes via copper-catalyzed vicarious
 nucleophilic substitution of 2-halogeno derivatives.
;
_journal_issue 12
_journal_name_full 'Organic &amp; biomolecular chemistry'
_journal_page_first 3819
_journal_page_last 3829
_journal_paper_doi 10.1039/c4ob02626h
_journal_volume 13
_journal_year 2015
_chemical_formula_moiety 'C22 H25 B F2 I N3 O'
_chemical_formula_sum 'C22 H25 B F2 I N3 O'
_chemical_formula_weight 523.16
_chemical_name_systematic 3-(Hexylamino)-6-iodo-8-(4-methoxyphenyl)-4,4-difluoro-4-bora-3a,4a-diaza-s-indacene
_space_group_crystal_system monoclinic
_space_group_IT_number 4
_space_group_name_Hall 'P 2yb'
_space_group_name_H-M_alt 'P 1 21 1'
_symmetry_space_group_name_Hall 'P 2yb'
_symmetry_space_group_name_H-M 'P 1 21 1'
_atom_sites_solution_hydrogens geom
_atom_sites_solution_primary direct
_audit_creation_date 2014-07-17
_audit_creation_method
;
Olex2 1.2-alpha
(compiled 2014.06.27 svn.r2953 for OlexSys, GUI svn.r4855)
;
_audit_update_record
;
2014-12-18 deposited with the CCDC.
2015-02-16 downloaded from the CCDC.
;
_cell_angle_alpha 90
_cell_angle_beta 110.858(3)
_cell_angle_gamma 90
_cell_formula_units_Z 8
_cell_length_a 15.3219(4)
_cell_length_b 17.3301(4)
_cell_length_c 17.5462(5)
_cell_measurement_reflns_used 45394
_cell_measurement_temperature 150.01(10)
_cell_measurement_theta_max 28.3800
_cell_measurement_theta_min 3.5240
_cell_volume 4353.7(2)
_computing_cell_refinement
;
CrysAlisPro, Agilent Technologies,
Version 1.171.36.32 (release 02-08-2013 CrysAlis171 .NET)
(compiled Aug  2 2013,16:46:58)
;
_computing_data_collection
;
CrysAlisPro, Agilent Technologies,
Version 1.171.36.32 (release 02-08-2013 CrysAlis171 .NET)
(compiled Aug  2 2013,16:46:58)
;
_computing_data_reduction
;
CrysAlisPro, Agilent Technologies,
Version 1.171.36.32 (release 02-08-2013 CrysAlis171 .NET)
(compiled Aug  2 2013,16:46:58)
;
_computing_molecular_graphics 'Olex2 (Dolomanov et al., 2009)'
_computing_publication_material 'Olex2 (Dolomanov et al., 2009)'
_computing_structure_refinement 'XL (Sheldrick, 2008)'
_computing_structure_solution 'XT (Sheldrick, 2008)'
_diffrn_ambient_temperature 150.01(10)
_diffrn_detector_area_resol_mean 10.3968
_diffrn_measured_fraction_theta_full 0.998
_diffrn_measured_fraction_theta_max 0.916
_diffrn_measurement_details
;
  1 omega  -35.00   66.00   1.0000    7.0000
omega____ theta____ kappa____ phi______ frames
    -       -8.8289   38.0000  120.0000 101

  2 omega  -11.00   79.00   1.0000    7.0000
omega____ theta____ kappa____ phi______ frames
    -       10.4695   38.0000  -90.0000 90

  3 omega   12.00   63.00   1.0000    7.0000
omega____ theta____ kappa____ phi______ frames
    -       10.4695   77.0000   90.0000 51

  4 omega  -18.00   86.00   1.0000    7.0000
omega____ theta____ kappa____ phi______ frames
    -       10.4695   77.0000    0.0000 104

  5 omega  -26.00   41.00   1.0000    7.0000
omega____ theta____ kappa____ phi______ frames
    -       10.4695   19.0000 -120.0000 67

  6 omega  -23.00    4.00   1.0000    7.0000
omega____ theta____ kappa____ phi______ frames
    -       10.4695   77.0000   90.0000 27

  7 omega  -62.00   43.00   1.0000    7.0000
omega____ theta____ kappa____ phi______ frames
    -       12.0000  -62.0000 -111.3203 105

  8 omega   -7.00   51.00   1.0000    7.0000
omega____ theta____ kappa____ phi______ frames
    -       12.0000  -91.0000   10.0707 58

  9 omega   -1.00   57.00   1.0000    7.0000
omega____ theta____ kappa____ phi______ frames
    -       12.0000 -104.0000  172.0170 58

 10 omega  -88.00   25.00   1.0000    7.0000
omega____ theta____ kappa____ phi______ frames
    -       -8.8289  -77.0000   30.0000 113

 11 omega  -38.00   65.00   1.0000    7.0000
omega____ theta____ kappa____ phi______ frames
    -       -8.8289   57.0000 -180.0000 103

 12 omega  -68.00   44.00   1.0000    7.0000
omega____ theta____ kappa____ phi______ frames
    -       10.4695  -77.0000  -30.0000 112

 13 omega  -65.00   37.00   1.0000    7.0000
omega____ theta____ kappa____ phi______ frames
    -       10.4695  -38.0000    0.0000 102

 14 omega  -68.00  -17.00   1.0000    7.0000
omega____ theta____ kappa____ phi______ frames
    -       10.4695  157.0000  -90.7343 51

 15 omega    8.00   39.00   1.0000    7.0000
omega____ theta____ kappa____ phi______ frames
    -       10.4695 -112.0000   74.6108 31

 16 omega   13.00   66.00   1.0000    7.0000
omega____ theta____ kappa____ phi______ frames
    -       12.0000 -119.0000 -121.7898 53
;
_diffrn_measurement_device_type 'Xcalibur, Atlas, Gemini ultra'
_diffrn_measurement_method '\w scans'
_diffrn_orient_matrix_UB_11 -0.0469529000
_diffrn_orient_matrix_UB_12 -0.0111432000
_diffrn_orient_matrix_UB_13 -0.0212751000
_diffrn_orient_matrix_UB_21 -0.0011265000
_diffrn_orient_matrix_UB_22 -0.0186725000
_diffrn_orient_matrix_UB_23 0.0356181000
_diffrn_orient_matrix_UB_31 -0.0157205000
_diffrn_orient_matrix_UB_32 0.0346639000
_diffrn_orient_matrix_UB_33 0.0123574000
_diffrn_radiation_monochromator graphite
_diffrn_radiation_type MoK\a
_diffrn_radiation_wavelength 0.71073
_diffrn_reflns_av_R_equivalents 0.0493
_diffrn_reflns_av_unetI/netI 0.0376
_diffrn_reflns_Laue_measured_fraction_full 0.998
_diffrn_reflns_Laue_measured_fraction_max 0.916
_diffrn_reflns_limit_h_max 20
_diffrn_reflns_limit_h_min -20
_diffrn_reflns_limit_k_max 24
_diffrn_reflns_limit_k_min -23
_diffrn_reflns_limit_l_max 24
_diffrn_reflns_limit_l_min -23
_diffrn_reflns_number 141938
_diffrn_reflns_point_group_measured_fraction_full 0.998
_diffrn_reflns_point_group_measured_fraction_max 0.915
_diffrn_reflns_theta_full 26.000
_diffrn_reflns_theta_max 29.580
_diffrn_reflns_theta_min 2.799
_diffrn_source 'Enhance (Mo) X-ray Source'
_exptl_absorpt_coefficient_mu 1.507
_exptl_absorpt_correction_T_max 0.925
_exptl_absorpt_correction_T_min 0.840
_exptl_absorpt_correction_type analytical
_exptl_absorpt_process_details
;
CrysAlisPro, Agilent Technologies,
Version 1.171.36.32 (release 02-08-2013 CrysAlis171 .NET)
(compiled Aug  2 2013,16:46:58)
Analytical numeric absorption correction using a multifaceted crystal
            model based on expressions derived by R.C. Clark & J.S. Reid.
(Clark, R. C. & Reid, J. S. (1995). Acta Cryst. A51, 887-897)
;
_exptl_crystal_colour orange
_exptl_crystal_colour_primary orange
_exptl_crystal_density_diffrn 1.596
_exptl_crystal_description block
_exptl_crystal_F_000 2096
_exptl_crystal_recrystallization_method 'Re-crystallisation from solvent: hexane/chloroform'
_exptl_crystal_size_max 0.31
_exptl_crystal_size_mid 0.17
_exptl_crystal_size_min 0.13
_refine_diff_density_max 0.902
_refine_diff_density_min -0.610
_refine_diff_density_rms 0.086
_refine_ls_abs_structure_details
;
 Refined as an inversion twin.
;
_refine_ls_abs_structure_Flack 0.328(11)
_refine_ls_extinction_method none
_refine_ls_goodness_of_fit_ref 1.057
_refine_ls_hydrogen_treatment constr
_refine_ls_matrix_type full
_refine_ls_number_parameters 1090
_refine_ls_number_reflns 21418
_refine_ls_number_restraints 973
_refine_ls_restrained_S_all 1.039
_refine_ls_R_factor_all 0.0483
_refine_ls_R_factor_gt 0.0323
_refine_ls_shift/su_max 0.001
_refine_ls_shift/su_mean 0.000
_refine_ls_structure_factor_coef Fsqd
_refine_ls_weighting_details 'w=1/[\s^2^(Fo^2^)+(0.0268P)^2^+2.0757P] where P=(Fo^2^+2Fc^2^)/3'
_refine_ls_weighting_scheme calc
_refine_ls_wR_factor_gt 0.0602
_refine_ls_wR_factor_ref 0.0674
_reflns_Friedel_coverage 0.939
_reflns_Friedel_fraction_full 0.999
_reflns_Friedel_fraction_max 0.915
_reflns_number_gt 18203
_reflns_number_total 21418
_reflns_threshold_expression 'I > 2\s(I)'
_cod_data_source_file c4ob02626h2.cif
_cod_data_source_block jgk140009_fa
_cod_depositor_comments 'Adding full bibliography for 7154338--7154339.cif.'
_cod_database_code 7154339
_shelxl_version_number 2014-3
_chemical_oxdiff_formula 'C22 H25 B1 N3 O1 F2 I1'
_shelx_space_group_comment
;
The symmetry employed for this shelxl refinement is uniquely defined
by the following loop, which should always be used as a source of
symmetry information in preference to the above space-group names.
They are only intended as comments.
;
_reflns_odcompleteness_completeness 99.78
_reflns_odcompleteness_iscentric 1
_reflns_odcompleteness_theta 25.30
_olex2_refinement_description
;
1. Fixed Uiso
 At 1.2 times of:
  All C(H) groups, All C(H,H) groups, All N(H) groups
 At 1.5 times of:
  All C(H,H,H) groups
2. Rigid body (RIGU) restrains
 All non-hydrogen atoms
 with sigma for 1-2 distances of 0.004 and sigma for 1-3 distances of 0.004
3.a Secondary CH2 refined with riding coordinates:
 C18(H18A,H18B), C19(H19A,H19B), C20(H20A,H20B), C21(H21A,H21B), C22(H22A,
 H22B), C41(H41A,H41B), C42(H42A,H42B), C43(H43A,H43B), C44(H44A,H44B),
 C45(H45A,H45B), C64(H64A,H64B), C65(H65A,H65B), C66(H66A,H66B), C67(H67A,H67B),
  C68(H68A,H68B), C87(H87A,H87B), C88(H88A,H88B), C89(H89A,H89B), C90(H90A,
 H90B), C91(H91A,H91B)
3.b Aromatic/amide H refined with riding coordinates:
 N3(H3), N6(H6), N9(H9), N12(H12A), C1(H1), C5(H5), C7(H7), C12(H12), C13(H13),
  C15(H15), C16(H16), C24(H24), C25(H25), C28(H28), C30(H30), C35(H35),
 C36(H36), C38(H38), C39(H39), C47(H47), C48(H48), C51(H51), C53(H53), C58(H58),
  C59(H59), C61(H61), C62(H62), C70(H70), C71(H71), C74(H74), C76(H76),
 C81(H81), C82(H82), C84(H84), C85(H85), C2(H2)
3.c Idealised Me refined as rotating group:
 C17(H17A,H17B,H17C), C23(H23A,H23B,H23C), C40(H40A,H40B,H40C), C46(H46A,H46B,
 H46C), C63(H63A,H63B,H63C), C69(H69A,H69B,H69C), C86(H86A,H86B,H86C), C92(H92A,
 H92B,H92C)
;
_olex2_submission_special_instructions 'No special instructions were received'

loop_
_space_group_symop_operation_xyz
'x, y, z'
'-x, y+1/2, -z'

loop_
_atom_site_label
_atom_site_type_symbol
_atom_site_fract_x
_atom_site_fract_y
_atom_site_fract_z
_atom_site_U_iso_or_equiv
_atom_site_adp_type
_atom_site_occupancy
_atom_site_site_symmetry_order
_atom_site_calc_flag
_atom_site_refinement_flags_posn
I1 I 0.22849(2) 0.41245(2) 0.71687(2) 0.03009(8) Uani 1 1 d .
I2 I 0.01226(2) 0.67898(2) 0.76558(2) 0.03560(9) Uani 1 1 d .
I3 I 0.32283(2) 0.60046(2) 0.02579(2) 0.03069(8) Uani 1 1 d .
I4 I 0.54066(3) 0.31650(2) -0.01337(2) 0.04768(11) Uani 1 1 d .
F1 F 0.4017(2) 0.28479(16) 0.48979(17) 0.0337(7) Uani 1 1 d .
F2 F 0.41318(19) 0.40880(17) 0.45903(15) 0.0320(6) Uani 1 1 d .
F3 F 0.1458(2) 0.56946(19) 0.49743(18) 0.0438(8) Uani 1 1 d .
F4 F 0.1738(2) 0.69588(18) 0.49857(18) 0.0386(7) Uani 1 1 d .
F5 F 0.1629(2) 0.70238(17) 0.26759(17) 0.0355(7) Uani 1 1 d .
F6 F 0.1253(2) 0.57927(16) 0.27790(16) 0.0342(7) Uani 1 1 d .
F7 F 0.3958(2) 0.45976(17) 0.23657(18) 0.0395(7) Uani 1 1 d .
F8 F 0.39264(19) 0.33223(17) 0.25589(17) 0.0344(7) Uani 1 1 d .
O1 O 0.8248(2) 0.38593(19) 1.02214(19) 0.0332(8) Uani 1 1 d .
O2 O 0.6332(2) 0.5962(2) 1.0228(2) 0.0355(8) Uani 1 1 d .
O3 O -0.2697(2) 0.61425(19) -0.27905(18) 0.0291(7) Uani 1 1 d .
O4 O -0.0834(2) 0.4145(2) -0.2764(2) 0.0356(8) Uani 1 1 d .
N1 N 0.5508(3) 0.3468(2) 0.5505(2) 0.0195(8) Uani 1 1 d .
N2 N 0.4211(3) 0.3777(2) 0.5965(2) 0.0204(8) Uani 1 1 d .
N3 N 0.5627(3) 0.3182(2) 0.4233(2) 0.0255(8) Uani 1 1 d .
H3 H 0.5028 0.3201 0.4008 0.031 Uiso 1 1 calc R
N4 N 0.3040(2) 0.6119(2) 0.5662(2) 0.0204(8) Uani 1 1 d .
N5 N 0.1840(3) 0.6364(2) 0.6263(2) 0.0240(8) Uani 1 1 d .
N6 N 0.3077(3) 0.5963(2) 0.4338(2) 0.0249(8) Uani 1 1 d .
H6 H 0.2492 0.6072 0.4128 0.030 Uiso 1 1 calc R
N7 N 0.0043(3) 0.6635(2) 0.1940(2) 0.0203(8) Uani 1 1 d .
N8 N 0.1306(3) 0.6231(2) 0.1482(2) 0.0205(8) Uani 1 1 d .
N9 N -0.0048(3) 0.6972(2) 0.3210(2) 0.0293(9) Uani 1 1 d .
H9 H 0.0549 0.6937 0.3435 0.035 Uiso 1 1 calc R
N10 N 0.2478(3) 0.3959(2) 0.1796(2) 0.0215(8) Uani 1 1 d .
N11 N 0.3681(3) 0.3770(2) 0.1195(2) 0.0232(8) Uani 1 1 d .
N12 N 0.2449(3) 0.4062(2) 0.3129(2) 0.0258(8) Uani 1 1 d .
H12A H 0.3046 0.4012 0.3334 0.031 Uiso 1 1 calc R
C1 C 0.7051(3) 0.3397(2) 0.6317(3) 0.0223(9) Uani 1 1 d .
H1 H 0.7600 0.3413 0.6770 0.027 Uiso 1 1 calc R
C3 C 0.6009(3) 0.3282(2) 0.5041(3) 0.0217(9) Uani 1 1 d .
C5 C 0.3336(3) 0.3855(3) 0.5986(3) 0.0254(10) Uani 1 1 d .
H5 H 0.2782 0.3817 0.5540 0.030 Uiso 1 1 calc R
C6 C 0.3406(3) 0.4002(3) 0.6779(3) 0.0226(10) Uani 1 1 d .
C7 C 0.4356(3) 0.4005(2) 0.7271(3) 0.0209(9) Uani 1 1 d .
H7 H 0.4607 0.4083 0.7832 0.025 Uiso 1 1 calc R
C8 C 0.5821(3) 0.3746(2) 0.6932(3) 0.0199(9) Uani 1 1 d .
C9 C 0.6129(3) 0.3551(2) 0.6312(3) 0.0198(9) Uani 1 1 d .
C10 C 0.4843(3) 0.3868(2) 0.6755(3) 0.0209(9) Uani 1 1 d .
C11 C 0.6471(3) 0.3782(3) 0.7792(3) 0.0194(9) Uani 1 1 d .
C12 C 0.7023(3) 0.3147(3) 0.8143(3) 0.0241(9) Uani 1 1 d .
H12 H 0.6992 0.2712 0.7825 0.029 Uiso 1 1 calc R
C13 C 0.7618(3) 0.3142(3) 0.8951(3) 0.0264(10) Uani 1 1 d .
H13 H 0.7975 0.2708 0.9175 0.032 Uiso 1 1 calc R
C14 C 0.7669(3) 0.3798(3) 0.9421(3) 0.0248(10) Uani 1 1 d .
C15 C 0.7128(3) 0.4438(3) 0.9088(3) 0.0247(10) Uani 1 1 d .
H15 H 0.7167 0.4877 0.9404 0.030 Uiso 1 1 calc R
C16 C 0.6531(3) 0.4422(3) 0.8283(3) 0.0236(10) Uani 1 1 d .
H16 H 0.6160 0.4850 0.8066 0.028 Uiso 1 1 calc R
C17 C 0.8688(4) 0.3164(3) 1.0617(3) 0.0358(12) Uani 1 1 d .
H17A H 0.9082 0.2964 1.0344 0.054 Uiso 1 1 calc GR
H17B H 0.8218 0.2790 1.0596 0.054 Uiso 1 1 calc GR
H17C H 0.9057 0.3273 1.1175 0.054 Uiso 1 1 calc GR
C18 C 0.6171(4) 0.3042(3) 0.3715(3) 0.0275(10) Uani 1 1 d .
H18A H 0.5788 0.2758 0.3236 0.033 Uiso 1 1 calc R
H18B H 0.6702 0.2720 0.4009 0.033 Uiso 1 1 calc R
C19 C 0.6522(3) 0.3768(3) 0.3441(3) 0.0272(10) Uani 1 1 d .
H19A H 0.6905 0.4056 0.3917 0.033 Uiso 1 1 calc R
H19B H 0.5994 0.4089 0.3138 0.033 Uiso 1 1 calc R
C20 C 0.7094(4) 0.3589(3) 0.2907(3) 0.0291(11) Uani 1 1 d .
H20A H 0.6684 0.3375 0.2394 0.035 Uiso 1 1 calc R
H20B H 0.7557 0.3201 0.3176 0.035 Uiso 1 1 calc R
C21 C 0.7588(4) 0.4296(3) 0.2732(3) 0.0337(12) Uani 1 1 d .
H21A H 0.7128 0.4693 0.2487 0.040 Uiso 1 1 calc R
H21B H 0.8020 0.4496 0.3244 0.040 Uiso 1 1 calc R
C22 C 0.8119(4) 0.4126(3) 0.2172(3) 0.0321(11) Uani 1 1 d .
H22A H 0.7678 0.3997 0.1635 0.038 Uiso 1 1 calc R
H22B H 0.8517 0.3681 0.2377 0.038 Uiso 1 1 calc R
C23 C 0.8715(4) 0.4803(3) 0.2099(4) 0.0423(14) Uani 1 1 d .
H23A H 0.9009 0.4678 0.1714 0.063 Uiso 1 1 calc GR
H23B H 0.9185 0.4907 0.2621 0.063 Uiso 1 1 calc GR
H23C H 0.8328 0.5250 0.1914 0.063 Uiso 1 1 calc GR
C24 C 0.4566(3) 0.5829(3) 0.6391(3) 0.0264(10) Uani 1 1 d .
H24 H 0.5121 0.5739 0.6825 0.032 Uiso 1 1 calc R
C25 C 0.4449(3) 0.5771(3) 0.5599(3) 0.0275(10) Uani 1 1 d .
H25 H 0.4904 0.5638 0.5385 0.033 Uiso 1 1 calc R
C26 C 0.3484(3) 0.5955(3) 0.5139(3) 0.0221(9) Uani 1 1 d .
C28 C 0.1009(3) 0.6509(3) 0.6357(3) 0.0278(11) Uani 1 1 d .
H28 H 0.0434 0.6550 0.5936 0.033 Uiso 1 1 calc R
C29 C 0.1153(3) 0.6585(3) 0.7168(3) 0.0267(11) Uani 1 1 d .
C30 C 0.2107(3) 0.6486(3) 0.7611(3) 0.0258(10) Uani 1 1 d .
H30 H 0.2403 0.6510 0.8174 0.031 Uiso 1 1 calc R
C31 C 0.3476(3) 0.6178(2) 0.7136(3) 0.0206(9) Uani 1 1 d .
C32 C 0.3701(3) 0.6053(3) 0.6464(3) 0.0219(9) Uani 1 1 d .
C33 C 0.2521(3) 0.6343(3) 0.7039(3) 0.0225(9) Uani 1 1 d .
C34 C 0.4204(3) 0.6124(3) 0.7968(3) 0.0225(9) Uani 1 1 d .
C35 C 0.5007(3) 0.6580(3) 0.8180(3) 0.0281(11) Uani 1 1 d .
H35 H 0.5077 0.6931 0.7805 0.034 Uiso 1 1 calc R
C36 C 0.5698(3) 0.6516(3) 0.8938(3) 0.0311(11) Uani 1 1 d .
H36 H 0.6225 0.6828 0.9075 0.037 Uiso 1 1 calc R
C37 C 0.5607(3) 0.5987(3) 0.9498(3) 0.0264(10) Uani 1 1 d .
C38 C 0.4815(3) 0.5526(3) 0.9292(3) 0.0248(10) Uani 1 1 d .
H38 H 0.4754 0.5162 0.9659 0.030 Uiso 1 1 calc R
C39 C 0.4119(3) 0.5611(3) 0.8539(3) 0.0244(10) Uani 1 1 d .
H39 H 0.3579 0.5316 0.8413 0.029 Uiso 1 1 calc R
C40 C 0.6257(4) 0.5413(4) 1.0816(3) 0.0450(14) Uani 1 1 d .
H40A H 0.6246 0.4900 1.0607 0.068 Uiso 1 1 calc GR
H40B H 0.5691 0.5506 1.0919 0.068 Uiso 1 1 calc GR
H40C H 0.6783 0.5467 1.1314 0.068 Uiso 1 1 calc GR
C41 C 0.3590(4) 0.5794(3) 0.3799(3) 0.0259(10) Uani 1 1 d .
H41A H 0.3147 0.5643 0.3270 0.031 Uiso 1 1 calc R
H41B H 0.3999 0.5358 0.4019 0.031 Uiso 1 1 calc R
C42 C 0.4170(4) 0.6461(3) 0.3683(3) 0.0276(10) Uani 1 1 d .
H42A H 0.4598 0.6633 0.4210 0.033 Uiso 1 1 calc R
H42B H 0.3765 0.6889 0.3425 0.033 Uiso 1 1 calc R
C43 C 0.4723(4) 0.6206(3) 0.3151(3) 0.0317(11) Uani 1 1 d .
H43A H 0.5124 0.5779 0.3420 0.038 Uiso 1 1 calc R
H43B H 0.4285 0.6014 0.2638 0.038 Uiso 1 1 calc R
C44 C 0.5315(4) 0.6818(3) 0.2970(3) 0.0361(11) Uani 1 1 d .
H44A H 0.5806 0.6970 0.3473 0.043 Uiso 1 1 calc R
H44B H 0.4933 0.7269 0.2748 0.043 Uiso 1 1 calc R
C45 C 0.5751(4) 0.6535(3) 0.2367(3) 0.0407(13) Uani 1 1 d .
H45A H 0.6122 0.6080 0.2589 0.049 Uiso 1 1 calc R
H45B H 0.5256 0.6385 0.1865 0.049 Uiso 1 1 calc R
C46 C 0.6356(4) 0.7122(4) 0.2171(4) 0.0498(15) Uani 1 1 d .
H46A H 0.6520 0.6943 0.1722 0.075 Uiso 1 1 calc GR
H46B H 0.6913 0.7199 0.2639 0.075 Uiso 1 1 calc GR
H46C H 0.6023 0.7601 0.2027 0.075 Uiso 1 1 calc GR
C47 C -0.1487(3) 0.6791(3) 0.1138(3) 0.0283(10) Uani 1 1 d .
H47 H -0.2041 0.6791 0.0689 0.034 Uiso 1 1 calc R
C48 C -0.1393(4) 0.6999(3) 0.1911(3) 0.0300(11) Uani 1 1 d .
H48 H -0.1863 0.7184 0.2083 0.036 Uiso 1 1 calc R
C49 C -0.0437(3) 0.6878(3) 0.2409(3) 0.0243(10) Uani 1 1 d .
C51 C 0.2176(3) 0.6135(3) 0.1453(3) 0.0239(10) Uani 1 1 d .
H51 H 0.2729 0.6121 0.1903 0.029 Uiso 1 1 calc R
C52 C 0.2109(3) 0.6062(3) 0.0654(3) 0.0220(9) Uani 1 1 d .
C53 C 0.1166(3) 0.6108(3) 0.0163(3) 0.0227(9) Uani 1 1 d .
H53 H 0.0917 0.6074 -0.0403 0.027 Uiso 1 1 calc R
C54 C -0.0302(3) 0.6357(2) 0.0511(3) 0.0198(9) Uani 1 1 d .
C55 C -0.0592(3) 0.6573(2) 0.1131(3) 0.0229(9) Uani 1 1 d .
C56 C 0.0672(3) 0.6213(2) 0.0685(3) 0.0204(9) Uani 1 1 d .
C57 C -0.0951(3) 0.6304(3) -0.0347(3) 0.0220(9) Uani 1 1 d .
C58 C -0.1552(3) 0.6908(3) -0.0717(3) 0.0263(10) Uani 1 1 d .
H58 H -0.1563 0.7342 -0.0409 0.032 Uiso 1 1 calc R
C59 C -0.2130(3) 0.6886(3) -0.1525(3) 0.0259(10) Uani 1 1 d .
H59 H -0.2509 0.7306 -0.1757 0.031 Uiso 1 1 calc R
C60 C -0.2144(3) 0.6234(3) -0.1988(3) 0.0222(9) Uani 1 1 d .
C61 C -0.1562(3) 0.5615(3) -0.1628(3) 0.0246(10) Uani 1 1 d .
H61 H -0.1571 0.5172 -0.1931 0.030 Uiso 1 1 calc R
C62 C -0.0974(3) 0.5655(3) -0.0828(3) 0.0230(9) Uani 1 1 d .
H62 H -0.0581 0.5241 -0.0600 0.028 Uiso 1 1 calc R
C63 C -0.3212(3) 0.6805(3) -0.3189(3) 0.0320(11) Uani 1 1 d .
H63A H -0.3528 0.6694 -0.3757 0.048 Uiso 1 1 calc GR
H63B H -0.2792 0.7230 -0.3132 0.048 Uiso 1 1 calc GR
H63C H -0.3663 0.6936 -0.2945 0.048 Uiso 1 1 calc GR
C64 C -0.0597(4) 0.7131(3) 0.3728(3) 0.0292(10) Uani 1 1 d .
H64A H -0.1053 0.7529 0.3472 0.035 Uiso 1 1 calc R
H64B H -0.0185 0.7329 0.4249 0.035 Uiso 1 1 calc R
C65 C -0.1102(4) 0.6426(3) 0.3875(3) 0.0318(11) Uani 1 1 d .
H65A H -0.0649 0.6023 0.4120 0.038 Uiso 1 1 calc R
H65B H -0.1528 0.6235 0.3356 0.038 Uiso 1 1 calc R
C66 C -0.1650(4) 0.6598(3) 0.4432(3) 0.0318(11) Uani 1 1 d .
H66A H -0.1219 0.6764 0.4959 0.038 Uiso 1 1 calc R
H66B H -0.2079 0.7020 0.4201 0.038 Uiso 1 1 calc R
C67 C -0.2194(4) 0.5910(3) 0.4548(3) 0.0353(12) Uani 1 1 d .
H67A H -0.1772 0.5475 0.4723 0.042 Uiso 1 1 calc R
H67B H -0.2665 0.5778 0.4026 0.042 Uiso 1 1 calc R
C68 C -0.2676(4) 0.6032(3) 0.5167(3) 0.0326(11) Uani 1 1 d .
H68A H -0.2206 0.6141 0.5696 0.039 Uiso 1 1 calc R
H68B H -0.3082 0.6479 0.5005 0.039 Uiso 1 1 calc R
C69 C -0.3246(4) 0.5339(3) 0.5240(4) 0.0382(13) Uani 1 1 d .
H69A H -0.3776 0.5281 0.4745 0.057 Uiso 1 1 calc GR
H69B H -0.3457 0.5415 0.5689 0.057 Uiso 1 1 calc GR
H69C H -0.2867 0.4883 0.5333 0.057 Uiso 1 1 calc GR
C70 C 0.0927(3) 0.4165(3) 0.1078(3) 0.0258(9) Uani 1 1 d .
H70 H 0.0363 0.4243 0.0651 0.031 Uiso 1 1 calc R
C71 C 0.1056(3) 0.4176(3) 0.1888(3) 0.0309(11) Uani 1 1 d .
H71 H 0.0596 0.4245 0.2114 0.037 Uiso 1 1 calc R
C72 C 0.2025(3) 0.4063(3) 0.2322(3) 0.0228(9) Uani 1 1 d .
C74 C 0.4507(3) 0.3604(3) 0.1112(3) 0.0290(10) Uani 1 1 d .
H74 H 0.5080 0.3577 0.1538 0.035 Uiso 1 1 calc R
C75 C 0.4370(4) 0.3483(3) 0.0304(3) 0.0297(11) Uani 1 1 d .
C76 C 0.3419(3) 0.3582(3) -0.0140(3) 0.0270(10) Uani 1 1 d .
H76 H 0.3124 0.3536 -0.0702 0.032 Uiso 1 1 calc R
C77 C 0.2041(3) 0.3913(2) 0.0324(3) 0.0210(9) Uani 1 1 d .
C78 C 0.1809(3) 0.4012(2) 0.0998(3) 0.0224(9) Uani 1 1 d .
C79 C 0.2998(3) 0.3762(3) 0.0424(3) 0.0223(9) Uani 1 1 d .
C80 C 0.1314(3) 0.3960(2) -0.0504(3) 0.0213(9) Uani 1 1 d .
C81 C 0.0477(3) 0.3532(3) -0.0717(3) 0.0253(10) Uani 1 1 d .
H81 H 0.0393 0.3196 -0.0336 0.030 Uiso 1 1 calc R
C82 C -0.0213(3) 0.3598(3) -0.1466(3) 0.0275(10) Uani 1 1 d .
H82 H -0.0755 0.3305 -0.1595 0.033 Uiso 1 1 calc R
C83 C -0.0094(3) 0.4110(3) -0.2034(3) 0.0257(10) Uani 1 1 d .
C84 C 0.0712(3) 0.4540(3) -0.1849(3) 0.0271(10) Uani 1 1 d .
H84 H 0.0784 0.4886 -0.2228 0.033 Uiso 1 1 calc R
C85 C 0.1414(3) 0.4453(3) -0.1091(3) 0.0240(9) Uani 1 1 d .
H85 H 0.1965 0.4733 -0.0974 0.029 Uiso 1 1 calc R
C86 C -0.0777(5) 0.4692(4) -0.3342(3) 0.0570(18) Uani 1 1 d .
H86A H -0.1322 0.4652 -0.3828 0.085 Uiso 1 1 calc GR
H86B H -0.0229 0.4593 -0.3471 0.085 Uiso 1 1 calc GR
H86C H -0.0741 0.5202 -0.3119 0.085 Uiso 1 1 calc GR
C87 C 0.1922(3) 0.4142(3) 0.3676(3) 0.0271(10) Uani 1 1 d .
H87A H 0.1433 0.4523 0.3453 0.033 Uiso 1 1 calc R
H87B H 0.2337 0.4328 0.4201 0.033 Uiso 1 1 calc R
C88 C 0.1484(4) 0.3382(3) 0.3795(3) 0.0338(11) Uani 1 1 d .
H88A H 0.1328 0.3078 0.3300 0.041 Uiso 1 1 calc R
H88B H 0.1938 0.3093 0.4232 0.041 Uiso 1 1 calc R
C89 C 0.0607(4) 0.3496(3) 0.4001(4) 0.0480(14) Uani 1 1 d .
H89A H 0.0150 0.3775 0.3558 0.058 Uiso 1 1 calc R
H89B H 0.0345 0.2994 0.4038 0.058 Uiso 1 1 calc R
C90 C 0.0760(4) 0.3920(3) 0.4771(4) 0.0428(13) Uani 1 1 d .
H90A H 0.1216 0.4324 0.4826 0.051 Uiso 1 1 calc R
H90B H 0.1016 0.3568 0.5226 0.051 Uiso 1 1 calc R
C91 C -0.0144(4) 0.4286(3) 0.4814(4) 0.0453(14) Uani 1 1 d .
H91A H 0.0021 0.4618 0.5290 0.054 Uiso 1 1 calc R
H91B H -0.0424 0.4608 0.4336 0.054 Uiso 1 1 calc R
C92 C -0.0859(4) 0.3708(4) 0.4858(4) 0.0474(14) Uani 1 1 d .
H92A H -0.0940 0.3318 0.4451 0.071 Uiso 1 1 calc GR
H92B H -0.1443 0.3965 0.4764 0.071 Uiso 1 1 calc GR
H92C H -0.0649 0.3473 0.5389 0.071 Uiso 1 1 calc GR
B4 B 0.4438(4) 0.3532(3) 0.5205(3) 0.0224(11) Uani 1 1 d .
B27 B 0.2008(4) 0.6255(3) 0.5451(3) 0.0245(12) Uani 1 1 d .
B50 B 0.1090(4) 0.6422(3) 0.2248(3) 0.0225(11) Uani 1 1 d .
B73 B 0.3544(4) 0.3919(3) 0.2003(3) 0.0238(11) Uani 1 1 d .
C2 C 0.6979(3) 0.3224(3) 0.5545(3) 0.0253(10) Uani 1 1 d .
H2 H 0.7467 0.3092 0.5373 0.030 Uiso 1 1 calc R

loop_
_atom_site_aniso_label
_atom_site_aniso_U_11
_atom_site_aniso_U_22
_atom_site_aniso_U_33
_atom_site_aniso_U_23
_atom_site_aniso_U_13
_atom_site_aniso_U_12
I1 0.02076(15) 0.04042(18) 0.03035(17) -0.00799(14) 0.01063(13) -0.00300(14)
I2 0.02849(18) 0.0498(2) 0.03054(18) 0.00601(15) 0.01294(14) 0.00760(15)
I3 0.02188(16) 0.04388(18) 0.02861(17) -0.00309(14) 0.01182(13) -0.00300(14)
I4 0.0306(2) 0.0727(3) 0.0433(2) -0.00399(19) 0.01745(17) 0.01116(18)
F1 0.0296(16) 0.0373(15) 0.0348(16) -0.0127(12) 0.0123(13) -0.0089(12)
F2 0.0311(15) 0.0436(15) 0.0195(13) 0.0102(12) 0.0070(11) 0.0108(13)
F3 0.0303(16) 0.062(2) 0.0363(17) -0.0191(15) 0.0088(14) -0.0211(15)
F4 0.0299(15) 0.0529(19) 0.0345(16) 0.0239(14) 0.0133(13) 0.0133(13)
F5 0.0277(15) 0.0466(17) 0.0316(16) -0.0158(13) 0.0098(13) -0.0072(13)
F6 0.0403(17) 0.0394(16) 0.0250(14) 0.0145(12) 0.0143(13) 0.0143(13)
F7 0.0348(17) 0.0431(17) 0.0395(17) -0.0165(14) 0.0120(14) -0.0166(14)
F8 0.0236(14) 0.0476(17) 0.0279(15) 0.0145(12) 0.0043(12) 0.0077(12)
O1 0.040(2) 0.0358(19) 0.0144(16) -0.0020(13) -0.0013(15) 0.0014(15)
O2 0.0251(18) 0.052(2) 0.0187(16) 0.0018(16) -0.0050(14) 0.0001(17)
O3 0.0315(19) 0.0314(18) 0.0181(16) -0.0004(13) 0.0012(14) 0.0022(14)
O4 0.0256(18) 0.046(2) 0.0245(17) -0.0004(16) -0.0040(14) 0.0028(17)
N1 0.0193(18) 0.0200(18) 0.0167(18) 0.0007(14) 0.0034(14) 0.0013(14)
N2 0.0181(18) 0.0242(19) 0.0169(18) 0.0020(14) 0.0037(15) 0.0004(15)
N3 0.022(2) 0.034(2) 0.0195(19) -0.0020(16) 0.0070(16) -0.0004(17)
N4 0.0167(17) 0.025(2) 0.0163(17) 0.0002(15) 0.0014(14) -0.0011(15)
N5 0.0161(18) 0.031(2) 0.0214(19) 0.0061(16) 0.0019(15) 0.0006(15)
N6 0.025(2) 0.030(2) 0.0200(18) 0.0003(17) 0.0072(15) -0.0013(17)
N7 0.0180(18) 0.024(2) 0.0198(19) 0.0016(15) 0.0079(15) 0.0010(15)
N8 0.0165(18) 0.0236(19) 0.0193(18) 0.0033(14) 0.0041(15) 0.0003(14)
N9 0.026(2) 0.041(3) 0.022(2) -0.0028(17) 0.0095(17) 0.0013(18)
N10 0.0191(18) 0.023(2) 0.0205(19) 0.0007(15) 0.0042(15) 0.0011(15)
N11 0.0183(19) 0.0256(19) 0.0223(19) 0.0016(15) 0.0032(15) -0.0016(15)
N12 0.0191(19) 0.035(2) 0.0208(19) -0.0007(17) 0.0040(15) -0.0019(18)
C1 0.019(2) 0.024(2) 0.022(2) 0.0031(17) 0.0054(18) 0.0000(17)
C3 0.025(2) 0.019(2) 0.022(2) 0.0008(17) 0.0099(18) -0.0030(17)
C5 0.020(2) 0.032(3) 0.024(2) -0.0014(19) 0.0066(19) -0.0015(18)
C6 0.020(2) 0.025(2) 0.023(2) -0.0032(18) 0.0084(18) -0.0005(18)
C7 0.021(2) 0.026(2) 0.015(2) -0.0010(17) 0.0056(17) -0.0001(18)
C8 0.021(2) 0.017(2) 0.020(2) -0.0003(16) 0.0045(17) -0.0005(17)
C9 0.021(2) 0.018(2) 0.019(2) 0.0011(16) 0.0045(17) -0.0010(17)
C10 0.020(2) 0.021(2) 0.018(2) -0.0018(16) 0.0021(17) -0.0020(17)
C11 0.017(2) 0.024(2) 0.016(2) 0.0002(16) 0.0052(17) -0.0020(17)
C12 0.025(2) 0.025(2) 0.021(2) -0.0027(18) 0.0054(18) 0.0019(19)
C13 0.025(2) 0.030(2) 0.021(2) 0.0010(19) 0.0047(19) 0.004(2)
C14 0.023(2) 0.034(2) 0.016(2) -0.0002(17) 0.0057(18) -0.0025(19)
C15 0.028(2) 0.025(2) 0.020(2) -0.0043(17) 0.0075(19) -0.0013(18)
C16 0.022(2) 0.024(2) 0.024(2) 0.0001(18) 0.0073(19) 0.0023(18)
C17 0.037(3) 0.044(3) 0.019(2) 0.002(2) 0.000(2) 0.006(2)
C18 0.032(3) 0.032(3) 0.021(2) -0.008(2) 0.012(2) -0.002(2)
C19 0.028(2) 0.031(2) 0.025(2) 0.000(2) 0.012(2) 0.002(2)
C20 0.030(3) 0.034(3) 0.025(2) -0.001(2) 0.012(2) 0.007(2)
C21 0.034(3) 0.039(3) 0.033(3) 0.007(2) 0.019(2) 0.010(2)
C22 0.031(3) 0.036(3) 0.035(3) 0.005(2) 0.018(2) 0.007(2)
C23 0.034(3) 0.048(3) 0.052(4) 0.011(3) 0.024(3) 0.010(2)
C24 0.026(2) 0.026(2) 0.025(2) 0.0025(18) 0.0054(19) 0.0005(18)
C25 0.024(2) 0.034(3) 0.023(2) 0.0017(19) 0.0071(19) 0.0053(19)
C26 0.022(2) 0.020(2) 0.023(2) -0.0003(18) 0.0058(17) -0.0038(18)
C28 0.018(2) 0.036(3) 0.025(2) 0.0043(19) 0.0030(19) -0.0011(19)
C29 0.020(2) 0.033(3) 0.024(2) 0.0039(19) 0.0037(19) 0.0038(19)
C30 0.027(2) 0.028(2) 0.020(2) 0.0051(18) 0.0048(19) 0.0016(19)
C31 0.019(2) 0.020(2) 0.020(2) 0.0045(16) 0.0021(16) 0.0003(16)
C32 0.020(2) 0.021(2) 0.020(2) 0.0035(18) 0.0015(16) -0.0001(18)
C33 0.021(2) 0.025(2) 0.017(2) 0.0021(17) 0.0018(17) -0.0009(18)
C34 0.019(2) 0.026(2) 0.021(2) -0.0017(17) 0.0058(17) 0.0032(18)
C35 0.026(2) 0.029(3) 0.026(2) 0.0047(19) 0.006(2) -0.0008(19)
C36 0.021(2) 0.040(3) 0.028(2) 0.000(2) 0.0026(19) -0.004(2)
C37 0.019(2) 0.037(3) 0.020(2) -0.003(2) 0.0026(17) 0.009(2)
C38 0.024(2) 0.032(2) 0.019(2) 0.0018(18) 0.0078(18) 0.0073(19)
C39 0.019(2) 0.030(2) 0.022(2) -0.0012(18) 0.0048(18) 0.0034(19)
C40 0.040(3) 0.065(4) 0.024(3) 0.008(3) 0.004(2) 0.010(3)
C41 0.033(3) 0.026(2) 0.018(2) -0.0007(17) 0.009(2) 0.0002(19)
C42 0.032(3) 0.028(2) 0.024(2) -0.0013(19) 0.012(2) -0.003(2)
C43 0.033(3) 0.035(3) 0.027(2) -0.007(2) 0.011(2) -0.001(2)
C44 0.040(3) 0.032(3) 0.039(3) -0.003(2) 0.017(2) -0.002(2)
C45 0.034(3) 0.053(3) 0.037(3) -0.012(2) 0.015(2) -0.006(2)
C46 0.041(3) 0.067(4) 0.045(4) -0.008(3) 0.021(3) -0.003(3)
C47 0.019(2) 0.035(3) 0.027(2) 0.002(2) 0.0051(18) 0.002(2)
C48 0.028(2) 0.036(3) 0.029(2) 0.000(2) 0.014(2) 0.003(2)
C49 0.024(2) 0.024(2) 0.025(2) 0.0006(18) 0.0084(18) 0.0003(18)
C51 0.016(2) 0.031(3) 0.022(2) 0.0039(19) 0.0031(17) 0.0009(19)
C52 0.019(2) 0.026(2) 0.020(2) 0.0014(19) 0.0068(17) -0.0006(19)
C53 0.022(2) 0.024(2) 0.022(2) 0.0003(18) 0.0066(17) 0.0000(18)
C54 0.018(2) 0.018(2) 0.021(2) 0.0045(17) 0.0033(17) -0.0001(16)
C55 0.020(2) 0.024(2) 0.024(2) 0.0023(17) 0.0053(18) -0.0012(17)
C56 0.021(2) 0.021(2) 0.019(2) 0.0024(16) 0.0054(17) -0.0002(16)
C57 0.020(2) 0.024(2) 0.021(2) 0.0018(17) 0.0063(18) -0.0033(17)
C58 0.025(2) 0.022(2) 0.029(2) -0.0033(18) 0.0062(19) 0.0000(18)
C59 0.027(2) 0.022(2) 0.025(2) 0.0005(19) 0.0049(19) 0.0023(19)
C60 0.021(2) 0.026(2) 0.018(2) 0.0009(16) 0.0066(17) -0.0036(17)
C61 0.027(2) 0.024(2) 0.024(2) -0.0015(18) 0.0103(19) 0.0019(18)
C62 0.022(2) 0.023(2) 0.024(2) 0.0037(17) 0.0075(19) 0.0020(18)
C63 0.030(3) 0.038(3) 0.024(2) 0.004(2) 0.005(2) 0.005(2)
C64 0.029(3) 0.037(3) 0.023(2) -0.003(2) 0.012(2) 0.003(2)
C65 0.035(3) 0.034(3) 0.032(3) -0.004(2) 0.018(2) 0.005(2)
C66 0.034(3) 0.037(3) 0.024(2) -0.004(2) 0.011(2) 0.003(2)
C67 0.041(3) 0.037(3) 0.034(3) -0.001(2) 0.021(2) 0.008(2)
C68 0.042(3) 0.034(3) 0.026(2) 0.007(2) 0.017(2) 0.014(2)
C69 0.039(3) 0.041(3) 0.041(3) 0.002(2) 0.022(3) 0.004(2)
C70 0.019(2) 0.030(2) 0.024(2) -0.002(2) 0.0016(17) 0.003(2)
C71 0.021(2) 0.030(2) 0.044(3) -0.012(2) 0.014(2) 0.001(2)
C72 0.023(2) 0.021(2) 0.022(2) -0.0026(18) 0.0057(17) -0.0011(19)
C74 0.020(2) 0.037(3) 0.027(2) 0.003(2) 0.0038(19) 0.003(2)
C75 0.029(3) 0.033(3) 0.029(3) -0.001(2) 0.012(2) 0.006(2)
C76 0.025(2) 0.030(2) 0.025(2) 0.0016(19) 0.0070(19) 0.0005(19)
C77 0.021(2) 0.016(2) 0.023(2) 0.0005(16) 0.0037(17) 0.0000(16)
C78 0.023(2) 0.018(2) 0.022(2) -0.0011(17) 0.0033(17) -0.0009(18)
C79 0.023(2) 0.022(2) 0.019(2) 0.0017(17) 0.0034(17) -0.0008(18)
C80 0.018(2) 0.024(2) 0.020(2) -0.0028(16) 0.0040(17) 0.0033(17)
C81 0.022(2) 0.026(2) 0.025(2) 0.0007(19) 0.0050(19) 0.0011(18)
C82 0.018(2) 0.030(2) 0.029(2) -0.0038(19) 0.0019(19) 0.0035(19)
C83 0.021(2) 0.030(2) 0.021(2) -0.009(2) 0.0009(17) 0.008(2)
C84 0.026(2) 0.034(3) 0.019(2) -0.0027(19) 0.0058(19) 0.003(2)
C85 0.019(2) 0.029(2) 0.022(2) -0.0038(18) 0.0053(18) 0.0002(18)
C86 0.046(4) 0.089(5) 0.020(3) 0.008(3) -0.008(3) -0.008(3)
C87 0.030(2) 0.031(2) 0.019(2) 0.003(2) 0.0084(19) 0.005(2)
C88 0.034(3) 0.031(3) 0.038(3) 0.000(2) 0.015(2) -0.003(2)
C89 0.053(4) 0.041(3) 0.059(4) 0.003(3) 0.031(3) -0.004(3)
C90 0.040(3) 0.042(3) 0.044(3) 0.006(2) 0.012(3) -0.004(2)
C91 0.050(3) 0.038(3) 0.055(4) -0.001(3) 0.028(3) 0.003(2)
C92 0.033(3) 0.048(3) 0.063(4) 0.011(3) 0.019(3) 0.004(3)
B4 0.015(2) 0.030(3) 0.020(2) 0.0108(19) 0.0035(19) 0.0032(19)
B27 0.016(2) 0.042(3) 0.010(2) 0.0034(19) -0.0029(18) -0.016(2)
B50 0.021(3) 0.028(3) 0.018(2) -0.0006(19) 0.006(2) 0.001(2)
B73 0.020(2) 0.029(3) 0.019(2) -0.0004(19) 0.003(2) -0.0051(19)
C2 0.022(2) 0.028(2) 0.027(2) -0.0001(19) 0.0101(19) 0.0004(19)

loop_
_atom_type_symbol
_atom_type_description
_atom_type_scat_dispersion_real
_atom_type_scat_dispersion_imag
_atom_type_scat_source
C C 0.0033 0.0016 'International Tables Vol C Tables 4.2.6.8 and 6.1.1.4'
H H 0.0000 0.0000 'International Tables Vol C Tables 4.2.6.8 and 6.1.1.4'
B B 0.0013 0.0007 'International Tables Vol C Tables 4.2.6.8 and 6.1.1.4'
N N 0.0061 0.0033 'International Tables Vol C Tables 4.2.6.8 and 6.1.1.4'
O O 0.0106 0.0060 'International Tables Vol C Tables 4.2.6.8 and 6.1.1.4'
F F 0.0171 0.0103 'International Tables Vol C Tables 4.2.6.8 and 6.1.1.4'
I I -0.4742 1.8119 'International Tables Vol C Tables 4.2.6.8 and 6.1.1.4'

loop_
_exptl_crystal_face_index_h
_exptl_crystal_face_index_k
_exptl_crystal_face_index_l
_exptl_crystal_face_perp_dist
_exptl_oxdiff_crystal_face_indexfrac_h
_exptl_oxdiff_crystal_face_indexfrac_k
_exptl_oxdiff_crystal_face_indexfrac_l
_exptl_oxdiff_crystal_face_x
_exptl_oxdiff_crystal_face_y
_exptl_oxdiff_crystal_face_z
1 1 0 0.0591 1.0002 1.0004 0.0004 -0.0581 -0.0198 0.0190
-1 -1 0 0.0911 -1.0002 -1.0004 -0.0004 0.0581 0.0198 -0.0190
-2 1 1 0.0617 -1.9992 1.0009 0.9996 0.0614 0.0192 0.0785
0 1 0 0.0958 0.0005 1.0004 0.0002 -0.0112 -0.0187 0.0347
0 -1 0 0.0958 -0.0005 -1.0004 -0.0002 0.0112 0.0187 -0.0347
1 0 -1 0.1288 1.0000 -0.0006 -0.9996 -0.0257 -0.0367 -0.0281
-1 0 1 0.0948 -1.0000 0.0006 0.9996 0.0257 0.0367 0.0281
-1 1 0 0.0640 -0.9992 1.0004 -0.0001 0.0358 -0.0176 0.0504
1 -1 0 0.0640 0.9992 -1.0004 0.0001 -0.0358 0.0176 -0.0504
-1 0 -2 0.1371 -0.9991 -0.0013 -1.9999 0.0895 -0.0701 -0.0091
0 -1 2 0.1003 -0.0011 -0.9991 1.9996 -0.0314 0.0899 -0.0099
1 0 -2 0.1535 1.0003 -0.0012 -1.9995 -0.0044 -0.0723 -0.0405

loop_
_geom_angle_atom_site_label_1
_geom_angle_atom_site_label_2
_geom_angle_atom_site_label_3
_geom_angle
C14 O1 C17 116.9(4)
C37 O2 C40 116.6(4)
C60 O3 C63 116.2(4)
C83 O4 C86 117.1(4)
C3 N1 C9 107.9(4)
C3 N1 B4 125.5(4)
C9 N1 B4 126.5(4)
C5 N2 C10 107.8(4)
C5 N2 B4 125.1(4)
C10 N2 B4 126.8(4)
C3 N3 H3 118.3
C3 N3 C18 123.5(4)
C18 N3 H3 118.3
C26 N4 C32 107.6(4)
C26 N4 B27 127.1(4)
C32 N4 B27 125.0(4)
C28 N5 C33 107.0(4)
C28 N5 B27 127.1(4)
C33 N5 B27 125.9(4)
C26 N6 H6 119.0
C26 N6 C41 122.0(4)
C41 N6 H6 119.0
C49 N7 C55 107.8(4)
C49 N7 B50 125.7(4)
C55 N7 B50 126.4(4)
C51 N8 C56 107.6(4)
C51 N8 B50 125.4(4)
C56 N8 B50 126.6(4)
C49 N9 H9 118.7
C49 N9 C64 122.6(4)
C64 N9 H9 118.7
C72 N10 C78 107.4(4)
C72 N10 B73 127.2(4)
C78 N10 B73 124.8(4)
C74 N11 C79 107.6(4)
C74 N11 B73 125.2(4)
C79 N11 B73 127.1(4)
C72 N12 H12A 119.2
C72 N12 C87 121.6(4)
C87 N12 H12A 119.2
C9 C1 H1 126.1
C2 C1 H1 126.1
C2 C1 C9 107.9(4)
N1 C3 C2 109.5(4)
N3 C3 N1 123.0(4)
N3 C3 C2 127.5(4)
N2 C5 H5 125.6
N2 C5 C6 108.8(4)
C6 C5 H5 125.6
C5 C6 I1 125.1(3)
C5 C6 C7 108.2(4)
C7 C6 I1 126.6(3)
C6 C7 H7 126.9
C10 C7 C6 106.2(4)
C10 C7 H7 126.9
C9 C8 C10 119.5(4)
C9 C8 C11 121.4(4)
C10 C8 C11 119.0(4)
N1 C9 C1 107.4(4)
C8 C9 N1 121.6(4)
C8 C9 C1 131.0(4)
N2 C10 C8 120.2(4)
C7 C10 N2 109.0(4)
C7 C10 C8 130.5(4)
C12 C11 C8 120.0(4)
C16 C11 C8 122.4(4)
C16 C11 C12 117.6(4)
C11 C12 H12 118.9
C13 C12 C11 122.2(4)
C13 C12 H12 118.9
C12 C13 H13 120.7
C12 C13 C14 118.6(4)
C14 C13 H13 120.7
O1 C14 C13 123.3(4)
O1 C14 C15 116.3(4)
C15 C14 C13 120.4(4)
C14 C15 H15 120.2
C14 C15 C16 119.7(4)
C16 C15 H15 120.2
C11 C16 H16 119.2
C15 C16 C11 121.5(4)
C15 C16 H16 119.2
O1 C17 H17A 109.5
O1 C17 H17B 109.5
O1 C17 H17C 109.5
H17A C17 H17B 109.5
H17A C17 H17C 109.5
H17B C17 H17C 109.5
N3 C18 H18A 108.7
N3 C18 H18B 108.7
N3 C18 C19 114.0(4)
H18A C18 H18B 107.6
C19 C18 H18A 108.7
C19 C18 H18B 108.7
C18 C19 H19A 109.2
C18 C19 H19B 109.2
C18 C19 C20 111.9(4)
H19A C19 H19B 107.9
C20 C19 H19A 109.2
C20 C19 H19B 109.2
C19 C20 H20A 108.9
C19 C20 H20B 108.9
C19 C20 C21 113.3(4)
H20A C20 H20B 107.7
C21 C20 H20A 108.9
C21 C20 H20B 108.9
C20 C21 H21A 108.9
C20 C21 H21B 108.9
H21A C21 H21B 107.7
C22 C21 C20 113.3(4)
C22 C21 H21A 108.9
C22 C21 H21B 108.9
C21 C22 H22A 109.1
C21 C22 H22B 109.1
C21 C22 C23 112.6(5)
H22A C22 H22B 107.8
C23 C22 H22A 109.1
C23 C22 H22B 109.1
C22 C23 H23A 109.5
C22 C23 H23B 109.5
C22 C23 H23C 109.5
H23A C23 H23B 109.5
H23A C23 H23C 109.5
H23B C23 H23C 109.5
C25 C24 H24 125.5
C25 C24 C32 109.1(4)
C32 C24 H24 125.5
C24 C25 H25 126.5
C24 C25 C26 107.1(4)
C26 C25 H25 126.5
N4 C26 C25 109.2(4)
N6 C26 N4 124.0(4)
N6 C26 C25 126.7(4)
N5 C28 H28 125.3
N5 C28 C29 109.4(4)
C29 C28 H28 125.3
C28 C29 I2 125.5(4)
C28 C29 C30 108.4(4)
C30 C29 I2 126.1(4)
C29 C30 H30 127.0
C33 C30 C29 106.1(4)
C33 C30 H30 127.0
C32 C31 C33 119.4(4)
C32 C31 C34 120.5(4)
C33 C31 C34 120.1(4)
N4 C32 C24 107.0(4)
C31 C32 N4 122.4(4)
C31 C32 C24 130.6(4)
N5 C33 C31 119.8(4)
C30 C33 N5 109.1(4)
C30 C33 C31 131.1(4)
C35 C34 C31 120.4(4)
C39 C34 C31 121.4(4)
C39 C34 C35 118.2(4)
C34 C35 H35 119.6
C36 C35 C34 120.8(4)
C36 C35 H35 119.6
C35 C36 H36 120.0
C35 C36 C37 120.1(5)
C37 C36 H36 120.0
O2 C37 C36 115.6(4)
O2 C37 C38 124.7(5)
C36 C37 C38 119.7(4)
C37 C38 H38 120.2
C39 C38 C37 119.5(4)
C39 C38 H38 120.2
C34 C39 C38 121.7(4)
C34 C39 H39 119.2
C38 C39 H39 119.2
O2 C40 H40A 109.5
O2 C40 H40B 109.5
O2 C40 H40C 109.5
H40A C40 H40B 109.5
H40A C40 H40C 109.5
H40B C40 H40C 109.5
N6 C41 H41A 108.7
N6 C41 H41B 108.7
N6 C41 C42 114.3(4)
H41A C41 H41B 107.6
C42 C41 H41A 108.7
C42 C41 H41B 108.7
C41 C42 H42A 109.7
C41 C42 H42B 109.7
C41 C42 C43 109.9(4)
H42A C42 H42B 108.2
C43 C42 H42A 109.7
C43 C42 H42B 109.7
C42 C43 H43A 108.4
C42 C43 H43B 108.4
H43A C43 H43B 107.5
C44 C43 C42 115.6(4)
C44 C43 H43A 108.4
C44 C43 H43B 108.4
C43 C44 H44A 109.3
C43 C44 H44B 109.3
C43 C44 C45 111.5(4)
H44A C44 H44B 108.0
C45 C44 H44A 109.3
C45 C44 H44B 109.3
C44 C45 H45A 108.8
C44 C45 H45B 108.8
H45A C45 H45B 107.7
C46 C45 C44 113.7(5)
C46 C45 H45A 108.8
C46 C45 H45B 108.8
C45 C46 H46A 109.5
C45 C46 H46B 109.5
C45 C46 H46C 109.5
H46A C46 H46B 109.5
H46A C46 H46C 109.5
H46B C46 H46C 109.5
C48 C47 H47 125.7
C48 C47 C55 108.6(4)
C55 C47 H47 125.7
C47 C48 H48 126.5
C47 C48 C49 106.9(4)
C49 C48 H48 126.5
N7 C49 C48 109.6(4)
N9 C49 N7 123.1(4)
N9 C49 C48 127.3(4)
N8 C51 H51 125.4
N8 C51 C52 109.3(4)
C52 C51 H51 125.4
C51 C52 I3 125.2(3)
C51 C52 C53 108.1(4)
C53 C52 I3 126.5(3)
C52 C53 H53 126.7
C56 C53 C52 106.7(4)
C56 C53 H53 126.7
C55 C54 C56 119.1(4)
C55 C54 C57 122.4(4)
C56 C54 C57 118.4(4)
N7 C55 C47 107.0(4)
C54 C55 N7 121.2(4)
C54 C55 C47 131.7(4)
N8 C56 C53 108.4(4)
N8 C56 C54 120.8(4)
C53 C56 C54 130.6(4)
C58 C57 C54 121.3(4)
C58 C57 C62 116.9(4)
C62 C57 C54 121.7(4)
C57 C58 H58 118.8
C59 C58 C57 122.4(4)
C59 C58 H58 118.8
C58 C59 H59 120.2
C58 C59 C60 119.6(4)
C60 C59 H59 120.2
O3 C60 C59 124.8(4)
O3 C60 C61 116.0(4)
C59 C60 C61 119.1(4)
C60 C61 H61 119.8
C62 C61 C60 120.4(4)
C62 C61 H61 119.8
C57 C62 H62 119.2
C61 C62 C57 121.5(4)
C61 C62 H62 119.2
O3 C63 H63A 109.5
O3 C63 H63B 109.5
O3 C63 H63C 109.5
H63A C63 H63B 109.5
H63A C63 H63C 109.5
H63B C63 H63C 109.5
N9 C64 H64A 109.0
N9 C64 H64B 109.0
N9 C64 C65 113.1(4)
H64A C64 H64B 107.8
C65 C64 H64A 109.0
C65 C64 H64B 109.0
C64 C65 H65A 109.1
C64 C65 H65B 109.1
C64 C65 C66 112.4(4)
H65A C65 H65B 107.9
C66 C65 H65A 109.1
C66 C65 H65B 109.1
C65 C66 H66A 109.0
C65 C66 H66B 109.0
H66A C66 H66B 107.8
C67 C66 C65 112.8(4)
C67 C66 H66A 109.0
C67 C66 H66B 109.0
C66 C67 H67A 108.6
C66 C67 H67B 108.6
C66 C67 C68 114.6(4)
H67A C67 H67B 107.6
C68 C67 H67A 108.6
C68 C67 H67B 108.6
C67 C68 H68A 109.0
C67 C68 H68B 109.0
H68A C68 H68B 107.8
C69 C68 C67 112.9(4)
C69 C68 H68A 109.0
C69 C68 H68B 109.0
C68 C69 H69A 109.5
C68 C69 H69B 109.5
C68 C69 H69C 109.5
H69A C69 H69B 109.5
H69A C69 H69C 109.5
H69B C69 H69C 109.5
C71 C70 H70 125.9
C71 C70 C78 108.3(4)
C78 C70 H70 125.9
C70 C71 H71 126.5
C70 C71 C72 107.0(4)
C72 C71 H71 126.5
N10 C72 C71 110.3(4)
N12 C72 N10 123.5(4)
N12 C72 C71 126.2(4)
N11 C74 H74 125.2
N11 C74 C75 109.7(4)
C75 C74 H74 125.2
C74 C75 I4 124.6(4)
C74 C75 C76 107.7(4)
C76 C75 I4 127.6(4)
C75 C76 H76 126.7
C79 C76 C75 106.5(4)
C79 C76 H76 126.7
C78 C77 C79 119.2(4)
C78 C77 C80 120.4(4)
C79 C77 C80 120.3(4)
N10 C78 C70 107.0(4)
C77 C78 N10 122.0(4)
C77 C78 C70 131.0(4)
N11 C79 C76 108.5(4)
N11 C79 C77 120.0(4)
C76 C79 C77 131.6(4)
C81 C80 C77 121.6(4)
C85 C80 C77 121.2(4)
C85 C80 C81 117.2(4)
C80 C81 H81 119.0
C82 C81 C80 122.0(4)
C82 C81 H81 119.0
C81 C82 H82 120.4
C81 C82 C83 119.1(5)
C83 C82 H82 120.4
O4 C83 C82 114.8(4)
O4 C83 C84 124.6(5)
C84 C83 C82 120.7(4)
C83 C84 H84 120.3
C83 C84 C85 119.4(5)
C85 C84 H84 120.3
C80 C85 C84 121.6(4)
C80 C85 H85 119.2
C84 C85 H85 119.2
O4 C86 H86A 109.5
O4 C86 H86B 109.5
O4 C86 H86C 109.5
H86A C86 H86B 109.5
H86A C86 H86C 109.5
H86B C86 H86C 109.5
N12 C87 H87A 109.1
N12 C87 H87B 109.1
N12 C87 C88 112.3(4)
H87A C87 H87B 107.9
C88 C87 H87A 109.1
C88 C87 H87B 109.1
C87 C88 H88A 109.0
C87 C88 H88B 109.0
H88A C88 H88B 107.8
C89 C88 C87 112.9(4)
C89 C88 H88A 109.0
C89 C88 H88B 109.0
C88 C89 H89A 108.6
C88 C89 H89B 108.6
H89A C89 H89B 107.6
C90 C89 C88 114.5(5)
C90 C89 H89A 108.6
C90 C89 H89B 108.6
C89 C90 H90A 108.9
C89 C90 H90B 108.9
C89 C90 C91 113.2(5)
H90A C90 H90B 107.8
C91 C90 H90A 108.9
C91 C90 H90B 108.9
C90 C91 H91A 108.7
C90 C91 H91B 108.7
H91A C91 H91B 107.6
C92 C91 C90 114.1(5)
C92 C91 H91A 108.7
C92 C91 H91B 108.7
C91 C92 H92A 109.5
C91 C92 H92B 109.5
C91 C92 H92C 109.5
H92A C92 H92B 109.5
H92A C92 H92C 109.5
H92B C92 H92C 109.5
F1 B4 F2 108.3(4)
F1 B4 N1 111.6(4)
F1 B4 N2 110.9(4)
F2 B4 N1 109.7(4)
F2 B4 N2 111.0(4)
N1 B4 N2 105.3(4)
F3 B27 F4 105.4(4)
F3 B27 N4 113.9(5)
F3 B27 N5 112.6(4)
F4 B27 N4 109.5(4)
F4 B27 N5 108.1(4)
N4 B27 N5 107.2(3)
F5 B50 F6 107.3(4)
F5 B50 N7 110.9(4)
F5 B50 N8 111.6(4)
F6 B50 N7 109.6(4)
F6 B50 N8 111.9(4)
N8 B50 N7 105.5(4)
F7 B73 F8 107.4(4)
F7 B73 N10 110.1(4)
F7 B73 N11 112.3(4)
F8 B73 N10 110.1(4)
F8 B73 N11 111.2(4)
N11 B73 N10 105.8(4)
C1 C2 C3 107.3(4)
C1 C2 H2 126.4
C3 C2 H2 126.4

loop_
_geom_bond_atom_site_label_1
_geom_bond_atom_site_label_2
_geom_bond_distance
I1 C6 2.074(4)
I2 C29 2.077(5)
I3 C52 2.070(4)
I4 C75 2.071(5)
F1 B4 1.365(6)
F2 B4 1.397(6)
F3 B27 1.361(6)
F4 B27 1.444(6)
F5 B50 1.375(6)
F6 B50 1.398(6)
F7 B73 1.380(6)
F8 B73 1.398(6)
O1 C14 1.372(5)
O1 C17 1.433(6)
O2 C37 1.365(5)
O2 C40 1.437(7)
O3 C60 1.370(5)
O3 C63 1.427(6)
O4 C83 1.377(5)
O4 C86 1.414(7)
N1 C3 1.341(6)
N1 C9 1.405(6)
N1 B4 1.537(6)
N2 C5 1.361(6)
N2 C10 1.388(6)
N2 B4 1.553(7)
N3 H3 0.8600
N3 C3 1.340(6)
N3 C18 1.455(6)
N4 C26 1.353(6)
N4 C32 1.415(5)
N4 B27 1.509(6)
N5 C28 1.365(6)
N5 C33 1.391(6)
N5 B27 1.546(6)
N6 H6 0.8600
N6 C26 1.318(6)
N6 C41 1.459(6)
N7 C49 1.352(6)
N7 C55 1.411(6)
N7 B50 1.543(6)
N8 C51 1.363(6)
N8 C56 1.390(6)
N8 B50 1.530(6)
N9 H9 0.8600
N9 C49 1.326(6)
N9 C64 1.468(6)
N10 C72 1.350(6)
N10 C78 1.414(6)
N10 B73 1.543(7)
N11 C74 1.355(6)
N11 C79 1.384(6)
N11 B73 1.528(7)
N12 H12A 0.8600
N12 C72 1.331(6)
N12 C87 1.464(6)
C1 H1 0.9300
C1 C9 1.434(6)
C1 C2 1.352(6)
C3 C2 1.437(7)
C5 H5 0.9300
C5 C6 1.379(6)
C6 C7 1.403(6)
C7 H7 0.9300
C7 C10 1.383(6)
C8 C9 1.374(6)
C8 C10 1.434(6)
C8 C11 1.485(6)
C11 C12 1.390(6)
C11 C16 1.387(6)
C12 H12 0.9300
C12 C13 1.386(6)
C13 H13 0.9300
C13 C14 1.391(7)
C14 C15 1.383(7)
C15 H15 0.9300
C15 C16 1.383(6)
C16 H16 0.9300
C17 H17A 0.9600
C17 H17B 0.9600
C17 H17C 0.9600
C18 H18A 0.9700
C18 H18B 0.9700
C18 C19 1.513(7)
C19 H19A 0.9700
C19 H19B 0.9700
C19 C20 1.525(6)
C20 H20A 0.9700
C20 H20B 0.9700
C20 C21 1.527(7)
C21 H21A 0.9700
C21 H21B 0.9700
C21 C22 1.510(7)
C22 H22A 0.9700
C22 H22B 0.9700
C22 C23 1.520(8)
C23 H23A 0.9600
C23 H23B 0.9600
C23 H23C 0.9600
C24 H24 0.9300
C24 C25 1.342(7)
C24 C32 1.428(6)
C25 H25 0.9300
C25 C26 1.446(6)
C28 H28 0.9300
C28 C29 1.366(7)
C29 C30 1.401(7)
C30 H30 0.9300
C30 C33 1.386(6)
C31 C32 1.360(6)
C31 C33 1.440(6)
C31 C34 1.492(6)
C34 C35 1.398(6)
C34 C39 1.379(6)
C35 H35 0.9300
C35 C36 1.378(7)
C36 H36 0.9300
C36 C37 1.386(7)
C37 C38 1.389(7)
C38 H38 0.9300
C38 C39 1.379(6)
C39 H39 0.9300
C40 H40A 0.9600
C40 H40B 0.9600
C40 H40C 0.9600
C41 H41A 0.9700
C41 H41B 0.9700
C41 C42 1.515(6)
C42 H42A 0.9700
C42 H42B 0.9700
C42 C43 1.531(6)
C43 H43A 0.9700
C43 H43B 0.9700
C43 C44 1.502(7)
C44 H44A 0.9700
C44 H44B 0.9700
C44 C45 1.521(7)
C45 H45A 0.9700
C45 H45B 0.9700
C45 C46 1.497(8)
C46 H46A 0.9600
C46 H46B 0.9600
C46 H46C 0.9600
C47 H47 0.9300
C47 C48 1.361(7)
C47 C55 1.426(6)
C48 H48 0.9300
C48 C49 1.430(7)
C51 H51 0.9300
C51 C52 1.374(6)
C52 C53 1.395(6)
C53 H53 0.9300
C53 C56 1.394(6)
C54 C55 1.366(6)
C54 C56 1.435(6)
C54 C57 1.482(6)
C57 C58 1.393(6)
C57 C62 1.399(6)
C58 H58 0.9300
C58 C59 1.378(7)
C59 H59 0.9300
C59 C60 1.388(6)
C60 C61 1.395(6)
C61 H61 0.9300
C61 C62 1.373(6)
C62 H62 0.9300
C63 H63A 0.9600
C63 H63B 0.9600
C63 H63C 0.9600
C64 H64A 0.9700
C64 H64B 0.9700
C64 C65 1.518(7)
C65 H65A 0.9700
C65 H65B 0.9700
C65 C66 1.527(6)
C66 H66A 0.9700
C66 H66B 0.9700
C66 C67 1.510(7)
C67 H67A 0.9700
C67 H67B 0.9700
C67 C68 1.529(6)
C68 H68A 0.9700
C68 H68B 0.9700
C68 C69 1.518(8)
C69 H69A 0.9600
C69 H69B 0.9600
C69 H69C 0.9600
C70 H70 0.9300
C70 C71 1.364(7)
C70 C78 1.432(6)
C71 H71 0.9300
C71 C72 1.421(6)
C74 H74 0.9300
C74 C75 1.373(7)
C75 C76 1.396(7)
C76 H76 0.9300
C76 C79 1.395(7)
C77 C78 1.361(6)
C77 C79 1.439(6)
C77 C80 1.484(6)
C80 C81 1.411(6)
C80 C85 1.389(6)
C81 H81 0.9300
C81 C82 1.367(7)
C82 H82 0.9300
C82 C83 1.394(7)
C83 C84 1.378(7)
C84 H84 0.9300
C84 C85 1.389(6)
C85 H85 0.9300
C86 H86A 0.9600
C86 H86B 0.9600
C86 H86C 0.9600
C87 H87A 0.9700
C87 H87B 0.9700
C87 C88 1.527(7)
C88 H88A 0.9700
C88 H88B 0.9700
C88 C89 1.524(7)
C89 H89A 0.9700
C89 H89B 0.9700
C89 C90 1.480(8)
C90 H90A 0.9700
C90 H90B 0.9700
C90 C91 1.550(8)
C91 H91A 0.9700
C91 H91B 0.9700
C91 C92 1.507(8)
C92 H92A 0.9600
C92 H92B 0.9600
C92 H92C 0.9600
C2 H2 0.9300

loop_
_geom_torsion_atom_site_label_1
_geom_torsion_atom_site_label_2
_geom_torsion_atom_site_label_3
_geom_torsion_atom_site_label_4
_geom_torsion
I1 C6 C7 C10 177.1(3)
I2 C29 C30 C33 178.4(3)
I3 C52 C53 C56 -174.1(3)
I4 C75 C76 C79 177.4(4)
O1 C14 C15 C16 179.6(4)
O2 C37 C38 C39 178.9(4)
O3 C60 C61 C62 179.3(4)
O4 C83 C84 C85 -179.8(4)
N1 C3 C2 C1 -1.5(5)
N2 C5 C6 I1 -177.2(3)
N2 C5 C6 C7 -0.9(5)
N3 C3 C2 C1 177.8(4)
N3 C18 C19 C20 179.5(4)
N5 C28 C29 I2 -178.8(3)
N5 C28 C29 C30 0.1(6)
N6 C41 C42 C43 176.6(4)
N8 C51 C52 I3 174.1(3)
N8 C51 C52 C53 -0.4(5)
N9 C64 C65 C66 178.6(4)
N11 C74 C75 I4 -177.3(3)
N11 C74 C75 C76 0.4(6)
N12 C87 C88 C89 -152.9(4)
C3 N1 C9 C1 -0.5(5)
C3 N1 C9 C8 179.5(4)
C3 N1 B4 F1 60.8(6)
C3 N1 B4 F2 -59.3(6)
C3 N1 B4 N2 -178.8(4)
C3 N3 C18 C19 -84.9(6)
C5 N2 C10 C7 0.0(5)
C5 N2 C10 C8 174.5(4)
C5 N2 B4 F1 -54.9(6)
C5 N2 B4 F2 65.5(6)
C5 N2 B4 N1 -175.8(4)
C5 C6 C7 C10 0.8(5)
C6 C7 C10 N2 -0.5(5)
C6 C7 C10 C8 -174.2(4)
C8 C11 C12 C13 -177.9(4)
C8 C11 C16 C15 178.8(4)
C9 N1 C3 N3 -178.2(4)
C9 N1 C3 C2 1.2(5)
C9 N1 B4 F1 -115.6(5)
C9 N1 B4 F2 124.4(4)
C9 N1 B4 N2 4.9(6)
C9 C1 C2 C3 1.1(5)
C9 C8 C10 N2 1.0(6)
C9 C8 C10 C7 174.1(4)
C9 C8 C11 C12 -54.4(6)
C9 C8 C11 C16 128.1(5)
C10 N2 C5 C6 0.6(5)
C10 N2 B4 F1 117.2(5)
C10 N2 B4 F2 -122.4(5)
C10 N2 B4 N1 -3.7(6)
C10 C8 C9 N1 0.1(6)
C10 C8 C9 C1 -179.8(4)
C10 C8 C11 C12 121.3(5)
C10 C8 C11 C16 -56.2(6)
C11 C8 C9 N1 175.8(4)
C11 C8 C9 C1 -4.2(7)
C11 C8 C10 N2 -174.8(4)
C11 C8 C10 C7 -1.6(7)
C11 C12 C13 C14 -0.7(7)
C12 C11 C16 C15 1.2(7)
C12 C13 C14 O1 -178.6(4)
C12 C13 C14 C15 0.7(7)
C13 C14 C15 C16 0.3(7)
C14 C15 C16 C11 -1.3(7)
C16 C11 C12 C13 -0.2(7)
C17 O1 C14 C13 -11.4(7)
C17 O1 C14 C15 169.4(4)
C18 N3 C3 N1 174.9(4)
C18 N3 C3 C2 -4.4(7)
C18 C19 C20 C21 -170.8(4)
C19 C20 C21 C22 -177.4(4)
C20 C21 C22 C23 -171.9(5)
C24 C25 C26 N4 -0.1(5)
C24 C25 C26 N6 -179.7(5)
C25 C24 C32 N4 0.7(5)
C25 C24 C32 C31 179.6(5)
C26 N4 C32 C24 -0.7(5)
C26 N4 C32 C31 -179.7(4)
C26 N4 B27 F3 50.9(6)
C26 N4 B27 F4 -66.8(6)
C26 N4 B27 N5 176.1(4)
C26 N6 C41 C42 -79.3(6)
C28 N5 C33 C30 -0.7(5)
C28 N5 C33 C31 178.3(4)
C28 N5 B27 F3 -54.8(7)
C28 N5 B27 F4 61.2(6)
C28 N5 B27 N4 179.2(4)
C28 C29 C30 C33 -0.5(5)
C29 C30 C33 N5 0.7(5)
C29 C30 C33 C31 -178.1(5)
C31 C34 C35 C36 -177.9(4)
C31 C34 C39 C38 176.1(4)
C32 N4 C26 N6 -179.8(4)
C32 N4 C26 C25 0.5(5)
C32 N4 B27 F3 -121.2(5)
C32 N4 B27 F4 121.1(4)
C32 N4 B27 N5 4.0(6)
C32 C24 C25 C26 -0.4(5)
C32 C31 C33 N5 0.7(6)
C32 C31 C33 C30 179.5(5)
C32 C31 C34 C35 56.9(6)
C32 C31 C34 C39 -121.3(5)
C33 N5 C28 C29 0.4(5)
C33 N5 B27 F3 126.4(5)
C33 N5 B27 F4 -117.6(5)
C33 N5 B27 N4 0.4(6)
C33 C31 C32 N4 3.6(7)
C33 C31 C32 C24 -175.2(5)
C33 C31 C34 C35 -124.9(5)
C33 C31 C34 C39 57.0(6)
C34 C31 C32 N4 -178.2(4)
C34 C31 C32 C24 3.1(7)
C34 C31 C33 N5 -177.5(4)
C34 C31 C33 C30 1.2(7)
C34 C35 C36 C37 0.9(7)
C35 C34 C39 C38 -2.1(7)
C35 C36 C37 O2 179.4(4)
C35 C36 C37 C38 -0.4(7)
C36 C37 C38 C39 -1.4(7)
C37 C38 C39 C34 2.6(7)
C39 C34 C35 C36 0.3(7)
C40 O2 C37 C36 -179.5(5)
C40 O2 C37 C38 0.2(7)
C41 N6 C26 N4 179.0(4)
C41 N6 C26 C25 -1.3(7)
C41 C42 C43 C44 178.7(4)
C42 C43 C44 C45 -173.8(4)
C43 C44 C45 C46 -179.5(5)
C47 C48 C49 N7 2.5(5)
C47 C48 C49 N9 -176.6(5)
C48 C47 C55 N7 1.8(5)
C48 C47 C55 C54 -176.4(5)
C49 N7 C55 C47 -0.2(5)
C49 N7 C55 C54 178.2(4)
C49 N7 B50 F5 -55.7(6)
C49 N7 B50 F6 62.6(6)
C49 N7 B50 N8 -176.7(4)
C49 N9 C64 C65 75.6(6)
C51 N8 C56 C53 -0.2(5)
C51 N8 C56 C54 -175.3(4)
C51 N8 B50 F5 48.1(6)
C51 N8 B50 F6 -72.2(5)
C51 N8 B50 N7 168.6(4)
C51 C52 C53 C56 0.2(5)
C52 C53 C56 N8 0.0(5)
C52 C53 C56 C54 174.4(4)
C54 C57 C58 C59 177.0(4)
C54 C57 C62 C61 -178.6(4)
C55 N7 C49 N9 177.7(4)
C55 N7 C49 C48 -1.4(5)
C55 N7 B50 F5 127.7(4)
C55 N7 B50 F6 -113.9(5)
C55 N7 B50 N8 6.7(6)
C55 C47 C48 C49 -2.6(6)
C55 C54 C56 N8 5.1(6)
C55 C54 C56 C53 -168.7(5)
C55 C54 C57 C58 50.3(6)
C55 C54 C57 C62 -131.2(5)
C56 N8 C51 C52 0.4(5)
C56 N8 B50 F5 -123.8(4)
C56 N8 B50 F6 115.9(5)
C56 N8 B50 N7 -3.2(6)
C56 C54 C55 N7 -1.8(6)
C56 C54 C55 C47 176.1(5)
C56 C54 C57 C58 -126.5(5)
C56 C54 C57 C62 51.9(6)
C57 C54 C55 N7 -178.6(4)
C57 C54 C55 C47 -0.7(8)
C57 C54 C56 N8 -177.9(4)
C57 C54 C56 C53 8.3(7)
C57 C58 C59 C60 1.9(7)
C58 C57 C62 C61 0.0(7)
C58 C59 C60 O3 179.2(4)
C58 C59 C60 C61 -0.7(7)
C59 C60 C61 C62 -0.8(7)
C60 C61 C62 C57 1.2(7)
C62 C57 C58 C59 -1.5(7)
C63 O3 C60 C59 7.2(6)
C63 O3 C60 C61 -172.9(4)
C64 N9 C49 N7 -171.2(4)
C64 N9 C49 C48 7.7(7)
C64 C65 C66 C67 177.1(4)
C65 C66 C67 C68 174.2(4)
C66 C67 C68 C69 177.7(5)
C70 C71 C72 N10 -2.0(6)
C70 C71 C72 N12 177.5(5)
C71 C70 C78 N10 -2.1(5)
C71 C70 C78 C77 177.0(5)
C72 N10 C78 C70 0.8(5)
C72 N10 C78 C77 -178.3(4)
C72 N10 B73 F7 -60.1(6)
C72 N10 B73 F8 58.1(6)
C72 N10 B73 N11 178.3(4)
C72 N12 C87 C88 81.0(5)
C74 N11 C79 C76 0.3(5)
C74 N11 C79 C77 179.4(4)
C74 N11 B73 F7 68.2(6)
C74 N11 B73 F8 -52.2(6)
C74 N11 B73 N10 -171.7(4)
C74 C75 C76 C79 -0.2(6)
C75 C76 C79 N11 -0.1(5)
C75 C76 C79 C77 -179.0(5)
C77 C80 C81 C82 177.0(4)
C77 C80 C85 C84 -175.6(4)
C78 N10 C72 N12 -178.9(4)
C78 N10 C72 C71 0.7(5)
C78 N10 B73 F7 109.5(5)
C78 N10 B73 F8 -132.3(4)
C78 N10 B73 N11 -12.0(6)
C78 C70 C71 C72 2.4(6)
C78 C77 C79 N11 -4.4(6)
C78 C77 C79 C76 174.4(5)
C78 C77 C80 C81 -50.9(6)
C78 C77 C80 C85 126.2(5)
C79 N11 C74 C75 -0.5(5)
C79 N11 B73 F7 -113.5(5)
C79 N11 B73 F8 126.1(5)
C79 N11 B73 N10 6.7(6)
C79 C77 C78 N10 -1.0(6)
C79 C77 C78 C70 -179.9(5)
C79 C77 C80 C81 129.1(5)
C79 C77 C80 C85 -53.8(6)
C80 C77 C78 N10 179.0(4)
C80 C77 C78 C70 0.1(7)
C80 C77 C79 N11 175.6(4)
C80 C77 C79 C76 -5.6(7)
C80 C81 C82 C83 -0.9(7)
C81 C80 C85 C84 1.7(7)
C81 C82 C83 O4 -178.9(4)
C81 C82 C83 C84 0.6(7)
C82 C83 C84 C85 0.7(7)
C83 C84 C85 C80 -1.9(7)
C85 C80 C81 C82 -0.2(7)
C86 O4 C83 C82 176.0(5)
C86 O4 C83 C84 -3.5(7)
C87 N12 C72 N10 -177.2(4)
C87 N12 C72 C71 3.3(7)
C87 C88 C89 C90 -61.6(6)
C88 C89 C90 C91 159.0(5)
C89 C90 C91 C92 67.1(7)
B4 N1 C3 N3 4.9(7)
B4 N1 C3 C2 -175.7(4)
B4 N1 C9 C1 176.4(4)
B4 N1 C9 C8 -3.5(6)
B4 N2 C5 C6 173.9(4)
B4 N2 C10 C7 -173.3(4)
B4 N2 C10 C8 1.2(6)
B27 N4 C26 N6 6.9(7)
B27 N4 C26 C25 -172.8(4)
B27 N4 C32 C24 172.7(4)
B27 N4 C32 C31 -6.3(7)
B27 N5 C28 C29 -178.6(4)
B27 N5 C33 C30 178.3(4)
B27 N5 C33 C31 -2.7(7)
B50 N7 C49 N9 0.6(7)
B50 N7 C49 C48 -178.5(4)
B50 N7 C55 C47 176.9(4)
B50 N7 C55 C54 -4.7(7)
B50 N8 C51 C52 -172.7(4)
B50 N8 C56 C53 172.8(4)
B50 N8 C56 C54 -2.3(6)
B73 N10 C72 N12 -7.8(7)
B73 N10 C72 C71 171.7(4)
B73 N10 C78 C70 -170.5(4)
B73 N10 C78 C77 10.3(6)
B73 N11 C74 C75 178.2(4)
B73 N11 C79 C76 -178.3(4)
B73 N11 C79 C77 0.8(7)
C2 C1 C9 N1 -0.4(5)
C2 C1 C9 C8 179.5(5)
